data_4124289
loop_
_publ_author_name
'Baglia, Regina A.'
'Prokop-Prigge, Katharine A'
'Neu, Heather M.'
'Siegler, Maxime A.'
'Goldberg, David P.'

_publ_section_title
;
 Mn(V)(O) versus Cr(V)(O) Porphyrinoid Complexes: Structural
 Characterization and Implications for Basicity Controlling H-Atom
 Abstraction.
;
_journal_issue 34
_journal_name_full 'Journal of the American Chemical Society'
_journal_page_first 10874
_journal_page_last 10877
_journal_paper_doi 10.1021/jacs.5b05142
_journal_volume 137
_journal_year 2015
_chemical_formula_moiety 'C99.79 H109.68 Cr N8.89 O0.05, 1.728(C2 H3 N)'
_chemical_formula_sum 'C103.24 H114.87 Cr N10.62 O0.05'
_chemical_formula_weight 1557.35
_chemical_name_systematic
;
 ?
;
_space_group_crystal_system triclinic
_space_group_IT_number 2
_space_group_name_Hall '-P 1'
_space_group_name_H-M_alt 'P -1'
_symmetry_space_group_name_Hall '-P 1'
_symmetry_space_group_name_H-M 'P -1'
_atom_sites_solution_hydrogens geom
_atom_sites_solution_primary direct
_atom_sites_solution_secondary difmap
_audit_creation_method SHELXL-2013
_cell_angle_alpha 75.7972(18)
_cell_angle_beta 81.3662(19)
_cell_angle_gamma 75.8437(19)
_cell_formula_units_Z 2
_cell_length_a 12.2628(3)
_cell_length_b 18.0788(4)
_cell_length_c 20.8997(5)
_cell_measurement_reflns_used 24951
_cell_measurement_temperature 110(2)
_cell_measurement_theta_max 71.95
_cell_measurement_theta_min 3.71
_cell_volume 4335.30(18)
_computing_cell_refinement
;
CrysAlisPro, Agilent Technologies,
Version 1.171.36.32 (release 02-08-2013 CrysAlis171 .NET)
(compiled Aug  2 2013,16:46:58)
;
_computing_data_collection
;
CrysAlisPro, Agilent Technologies,
Version 1.171.36.32 (release 02-08-2013 CrysAlis171 .NET)
(compiled Aug  2 2013,16:46:58)
;
_computing_data_reduction
;
CrysAlisPro, Agilent Technologies,
Version 1.171.36.32 (release 02-08-2013 CrysAlis171 .NET)
(compiled Aug  2 2013,16:46:58)
;
_computing_molecular_graphics 'SHELXTL v6.10 (Sheldrick, 2008)'
_computing_publication_material 'SHELXTL v6.10 (Sheldrick, 2008)'
_computing_structure_refinement 'SHELXL-2013 (Sheldrick, 2013)'
_computing_structure_solution 'SHELXS-2013 (Sheldrick, 2013)'
_diffrn_ambient_temperature 110(2)
_diffrn_measured_fraction_theta_full 1.000
_diffrn_measured_fraction_theta_max 1.000
_diffrn_measurement_device_type 'SuperNova, Dual, Cu at zero, Atlas'
_diffrn_measurement_method '\w scans'
_diffrn_radiation_monochromator mirror
_diffrn_radiation_source 'SuperNova (Cu) X-ray Source'
_diffrn_radiation_type CuK\a
_diffrn_radiation_wavelength 1.54178
_diffrn_reflns_av_R_equivalents 0.0267
_diffrn_reflns_av_unetI/netI 0.0259
_diffrn_reflns_laue_measured_fraction_full 1.000
_diffrn_reflns_laue_measured_fraction_max 1.000
_diffrn_reflns_limit_h_max 15
_diffrn_reflns_limit_h_min -13
_diffrn_reflns_limit_k_max 22
_diffrn_reflns_limit_k_min -18
_diffrn_reflns_limit_l_max 25
_diffrn_reflns_limit_l_min -25
_diffrn_reflns_number 56707
_diffrn_reflns_point_group_measured_fraction_full 1.000
_diffrn_reflns_point_group_measured_fraction_max 1.000
_diffrn_reflns_theta_full 67.679
_diffrn_reflns_theta_max 71.897
_diffrn_reflns_theta_min 3.001
_exptl_absorpt_coefficient_mu 1.500
_exptl_absorpt_correction_T_max 0.895
_exptl_absorpt_correction_T_min 0.710
_exptl_absorpt_correction_type analytical
_exptl_absorpt_process_details
;
CrysAlisPro, Agilent Technologies,
Version 1.171.36.32 (release 02-08-2013 CrysAlis171 .NET)
(compiled Aug  2 2013,16:46:58)
Analytical numeric absorption correction using a multifaceted crystal
            model based on expressions derived by R.C. Clark & J.S. Reid.
(Clark, R. C. & Reid, J. S. (1995). Acta Cryst. A51, 887-897)
;
_exptl_crystal_colour 'dark brown'
_exptl_crystal_density_diffrn 1.193
_exptl_crystal_description 'irregular block'
_exptl_crystal_F_000 1666.2
_exptl_crystal_size_max 0.37
_exptl_crystal_size_mid 0.14
_exptl_crystal_size_min 0.10
_refine_diff_density_max 0.902
_refine_diff_density_min -0.496
_refine_diff_density_rms 0.064
_refine_ls_extinction_method none
_refine_ls_goodness_of_fit_ref 1.022
_refine_ls_hydrogen_treatment constr
_refine_ls_matrix_type full
_refine_ls_number_parameters 1117
_refine_ls_number_reflns 17015
_refine_ls_number_restraints 118
_refine_ls_restrained_S_all 1.026
_refine_ls_R_factor_all 0.0717
_refine_ls_R_factor_gt 0.0637
_refine_ls_shift/su_max 0.001
_refine_ls_shift/su_mean 0.000
_refine_ls_structure_factor_coef Fsqd
_refine_ls_weighting_details
;
 w=1/[\s^2^(Fo^2^)+(0.1144P)^2^+3.1554P]
 where P=(Fo^2^+2Fc^2^)/3
;
_refine_ls_weighting_scheme calc
_refine_ls_wR_factor_gt 0.1812
_refine_ls_wR_factor_ref 0.1908
_reflns_Friedel_coverage 0.000
_reflns_number_gt 14721
_reflns_number_total 17015
_reflns_threshold_expression 'I > 2\s(I)'
_cod_data_source_file ja5b05142_si_001.cif
_cod_data_source_block CrIII(TBP8Cz)(CH3CN)2
_cod_depositor_comments 'Adding full bibliography for 4124289.cif.'
_cod_database_code 4124289
_shelx_space_group_comment
;
The symmetry employed for this shelxl refinement is uniquely defined
by the following loop, which should always be used as a source of
symmetry information in preference to the above space-group names.
They are only intended as comments.
;
_shelxl_version_number 2013-2

loop_
_space_group_symop_operation_xyz
'x, y, z'
'-x, -y, -z'

loop_
_atom_site_label
_atom_site_type_symbol
_atom_site_fract_x
_atom_site_fract_y
_atom_site_fract_z
_atom_site_U_iso_or_equiv
_atom_site_adp_type
_atom_site_occupancy
_atom_site_site_symmetry_order
_atom_site_calc_flag
_atom_site_refinement_flags_posn
_atom_site_refinement_flags_adp
_atom_site_refinement_flags_occupancy
_atom_site_disorder_assembly
_atom_site_disorder_group
Cr1 Cr 0.17102(4) 0.92321(2) 0.17934(2) 0.03401(19) Uani 0.947(2) 1 d . U P A 1
N8 N 0.0642(2) 0.86640(15) 0.15240(13) 0.0373(6) Uani 0.947(2) 1 d . U P A 1
C97 C 0.0096(3) 0.83353(16) 0.13417(16) 0.0397(7) Uani 0.947(2) 1 d . U P A 1
C98 C -0.0590(3) 0.79455(18) 0.10814(17) 0.0505(8) Uani 0.947(2) 1 d . U P A 1
H98A H -0.0819 0.8259 0.0650 0.076 Uiso 0.947(2) 1 calc R U P A 1
H98B H -0.1265 0.7886 0.1390 0.076 Uiso 0.947(2) 1 calc R U P A 1
H98C H -0.0150 0.7429 0.1029 0.076 Uiso 0.947(2) 1 calc R U P A 1
N9 N 0.2884(2) 0.97419(12) 0.20679(11) 0.0391(5) Uani 0.947(2) 1 d . U P A 1
C99 C 0.3628(3) 0.99529(16) 0.21760(14) 0.0427(7) Uani 0.947(2) 1 d . U P A 1
C100 C 0.4595(3) 1.02241(19) 0.22989(17) 0.0520(7) Uani 0.947(2) 1 d . U P A 1
H10A H 0.5264 1.0030 0.2017 0.078 Uiso 0.947(2) 1 calc R U P A 1
H10B H 0.4739 1.0027 0.2766 0.078 Uiso 0.947(2) 1 calc R U P A 1
H10C H 0.4427 1.0797 0.2196 0.078 Uiso 0.947(2) 1 calc R U P A 1
Cr1' Cr 0.1156(7) 0.8975(4) 0.1648(3) 0.046(3) Uani 0.053(2) 1 d D U P A 2
O1' O 0.027(4) 0.860(3) 0.138(3) 0.0373(6) Uani 0.053(2) 1 d D . P A 2
C1 C 0.1000(2) 0.86566(15) 0.31867(13) 0.0381(5) Uani 1 1 d . . . . .
C2 C 0.0098(2) 0.89210(15) 0.36724(12) 0.0346(5) Uani 1 1 d . . . . .
C3 C -0.0529(2) 0.96398(15) 0.33662(13) 0.0370(5) Uani 1 1 d . . . . .
C4 C -0.0038(2) 0.98243(15) 0.26945(13) 0.0395(6) Uani 1 1 d . . . . .
C5 C -0.0161(2) 1.04149(14) 0.20550(13) 0.0359(5) Uani 1 1 d . . . . .
C6 C -0.08886(19) 1.11191(13) 0.17417(13) 0.0341(5) Uani 1 1 d . . . . .
C7 C -0.04980(19) 1.12787(13) 0.10730(13) 0.0325(5) Uani 1 1 d . . . . .
C8 C 0.0495(2) 1.06767(13) 0.09667(12) 0.0344(5) Uani 1 1 d . . . . .
C9 C 0.20867(19) 0.99969(12) 0.03929(11) 0.0301(5) Uani 1 1 d . . . . .
C10 C 0.29069(18) 0.98712(12) -0.01726(11) 0.0274(4) Uani 1 1 d . . . . .
C11 C 0.36653(18) 0.91767(12) 0.00302(11) 0.0261(4) Uani 1 1 d . . . . .
C12 C 0.33403(18) 0.88655(12) 0.07246(11) 0.0273(4) Uani 1 1 d . . . . .
C13 C 0.35590(18) 0.79044(12) 0.17377(11) 0.0273(4) Uani 1 1 d . . . . .
C14 C 0.40843(18) 0.71628(12) 0.21670(10) 0.0256(4) Uani 1 1 d . . . . .
C15 C 0.34278(19) 0.71030(12) 0.27704(11) 0.0279(4) Uani 1 1 d . . . . .
C16 C 0.2550(2) 0.78122(13) 0.27388(12) 0.0320(5) Uani 1 1 d . . . . .
C17 C -0.0088(2) 0.84412(15) 0.43448(12) 0.0355(5) Uani 1 1 d . . . . .
C18 C 0.0825(2) 0.79767(17) 0.46924(13) 0.0411(6) Uani 1 1 d . . . . .
H18 H 0.1573 0.8011 0.4510 0.049 Uiso 1 1 calc R U . . .
C19 C 0.0659(2) 0.74704(18) 0.52943(13) 0.0440(6) Uani 1 1 d . . . . .
H19 H 0.1297 0.7173 0.5520 0.053 Uiso 1 1 calc R U . . .
C20 C -0.0414(2) 0.73852(17) 0.55784(12) 0.0404(6) Uani 1 1 d . . . . .
C21 C -0.1325(2) 0.78672(17) 0.52470(12) 0.0391(5) Uani 1 1 d . . . . .
H21 H -0.2071 0.7837 0.5437 0.047 Uiso 1 1 calc R U . . .
C22 C -0.1174(2) 0.83885(16) 0.46494(12) 0.0373(5) Uani 1 1 d . . . . .
H22 H -0.1815 0.8715 0.4443 0.045 Uiso 1 1 calc R U . . .
C23 C -0.0557(2) 0.6770(2) 0.62255(13) 0.0488(7) Uani 1 1 d . . . . .
C24 C 0.0124(4) 0.5959(3) 0.6131(2) 0.0800(12) Uani 1 1 d . . . . .
H24A H 0.0934 0.5951 0.6086 0.120 Uiso 1 1 calc R U . . .
H24B H -0.0075 0.5853 0.5731 0.120 Uiso 1 1 calc R U . . .
H24C H -0.0054 0.5558 0.6517 0.120 Uiso 1 1 calc R U . . .
C25 C -0.0126(3) 0.6977(3) 0.67864(16) 0.0730(11) Uani 1 1 d . . . . .
H25A H 0.0671 0.7002 0.6673 0.109 Uiso 1 1 calc R U . . .
H25B H -0.0203 0.6577 0.7193 0.109 Uiso 1 1 calc R U . . .
H25C H -0.0568 0.7486 0.6857 0.109 Uiso 1 1 calc R U . . .
C26 C -0.1774(3) 0.6705(2) 0.64129(15) 0.0557(7) Uani 1 1 d . . . . .
H26A H -0.1824 0.6292 0.6813 0.084 Uiso 1 1 calc R U . . .
H26B H -0.2058 0.6576 0.6049 0.084 Uiso 1 1 calc R U . . .
H26C H -0.2230 0.7203 0.6498 0.084 Uiso 1 1 calc R U . . .
C27 C -0.1486(2) 1.01176(14) 0.37164(13) 0.0375(5) Uani 1 1 d . . . . .
C28 C -0.1313(2) 1.02890(17) 0.43031(15) 0.0478(6) Uani 1 1 d . . . . .
H28 H -0.0573 1.0152 0.4442 0.057 Uiso 1 1 calc R U . . .
C29 C -0.2202(3) 1.06556(18) 0.46851(16) 0.0520(7) Uani 1 1 d . . . . .
H29 H -0.2059 1.0766 0.5083 0.062 Uiso 1 1 calc R U . . .
C30 C -0.3298(2) 1.08674(16) 0.45029(15) 0.0454(6) Uani 1 1 d . . . . .
C31 C -0.3460(2) 1.07238(16) 0.39067(14) 0.0434(6) Uani 1 1 d . . . . .
H31 H -0.4196 1.0877 0.3761 0.052 Uiso 1 1 calc R U . . .
C32 C -0.2564(2) 1.03579(15) 0.35156(13) 0.0387(5) Uani 1 1 d . . . . .
H32 H -0.2699 1.0273 0.3106 0.046 Uiso 1 1 calc R U . . .
C33 C -0.4250(3) 1.1244(2) 0.49704(17) 0.0570(8) Uani 1 1 d . . . . .
C34 C -0.4214(4) 1.0703(3) 0.5675(2) 0.0961(16) Uani 1 1 d . . . . .
H34A H -0.3529 1.0703 0.5863 0.144 Uiso 1 1 calc R U . . .
H34B H -0.4209 1.0169 0.5645 0.144 Uiso 1 1 calc R U . . .
H34C H -0.4880 1.0894 0.5960 0.144 Uiso 1 1 calc R U . . .
C35 C -0.5407(3) 1.1310(3) 0.4776(2) 0.0809(12) Uani 1 1 d . . . . .
H35A H -0.5979 1.1481 0.5121 0.121 Uiso 1 1 calc R U . . .
H35B H -0.5477 1.0799 0.4725 0.121 Uiso 1 1 calc R U . . .
H35C H -0.5518 1.1691 0.4355 0.121 Uiso 1 1 calc R U . . .
C36 C -0.4057(3) 1.2033(2) 0.4991(2) 0.0675(10) Uani 1 1 d . . . . .
H36A H -0.4090 1.2373 0.4547 0.101 Uiso 1 1 calc R U . . .
H36B H -0.3313 1.1967 0.5142 0.101 Uiso 1 1 calc R U . . .
H36C H -0.4643 1.2272 0.5298 0.101 Uiso 1 1 calc R U . . .
C37 C -0.1831(2) 1.16329(14) 0.20588(13) 0.0348(5) Uani 1 1 d . . . . .
C38 C -0.1664(2) 1.19313(14) 0.25781(13) 0.0371(5) Uani 1 1 d . . . . .
H38 H -0.0968 1.1745 0.2771 0.045 Uiso 1 1 calc R U . . .
C39 C -0.2491(2) 1.24948(15) 0.28221(14) 0.0399(6) Uani 1 1 d . . . . .
H39 H -0.2352 1.2684 0.3181 0.048 Uiso 1 1 calc R U . . .
C40 C -0.3512(2) 1.27870(15) 0.25536(14) 0.0405(6) Uani 1 1 d . . . . .
C41 C -0.3704(2) 1.24579(17) 0.20548(15) 0.0450(6) Uani 1 1 d . . . . .
H41 H -0.4416 1.2626 0.1878 0.054 Uiso 1 1 calc R U . . .
C42 C -0.2880(2) 1.18881(17) 0.18081(14) 0.0434(6) Uani 1 1 d . . . . .
H42 H -0.3035 1.1674 0.1468 0.052 Uiso 1 1 calc R U . . .
C43 C -0.4411(2) 1.34495(18) 0.27846(17) 0.0514(7) Uani 1 1 d . . . . .
C44 C -0.3990(3) 1.37892(18) 0.32809(18) 0.0551(8) Uani 1 1 d . . . . .
H44A H -0.3777 1.3375 0.3670 0.083 Uiso 1 1 calc R U . . .
H44B H -0.4592 1.4204 0.3418 0.083 Uiso 1 1 calc R U . . .
H44C H -0.3331 1.4006 0.3072 0.083 Uiso 1 1 calc R U . . .
C45 C -0.5441(3) 1.3126(3) 0.3125(2) 0.0735(11) Uani 1 1 d . . . . .
H45A H -0.5759 1.2938 0.2808 0.110 Uiso 1 1 calc R U . . .
H45B H -0.6011 1.3540 0.3287 0.110 Uiso 1 1 calc R U . . .
H45C H -0.5215 1.2693 0.3500 0.110 Uiso 1 1 calc R U . . .
C46 C -0.4736(3) 1.4107(2) 0.2176(2) 0.0713(10) Uani 1 1 d . . . . .
H46A H -0.4061 1.4294 0.1952 0.107 Uiso 1 1 calc R U . . .
H46B H -0.5295 1.4539 0.2319 0.107 Uiso 1 1 calc R U . . .
H46C H -0.5058 1.3906 0.1869 0.107 Uiso 1 1 calc R U . . .
C47 C -0.10032(19) 1.19772(13) 0.05784(12) 0.0329(5) Uani 1 1 d . . . . .
C48 C -0.1026(2) 1.27271(15) 0.06612(15) 0.0453(6) Uani 1 1 d . . . . .
H48 H -0.0664 1.2782 0.1013 0.054 Uiso 1 1 calc R U . . .
C49 C -0.1565(3) 1.33890(15) 0.02402(16) 0.0471(7) Uani 1 1 d . . . . .
H49 H -0.1551 1.3890 0.0303 0.056 Uiso 1 1 calc R U . . .
C50 C -0.2129(2) 1.33368(14) -0.02737(13) 0.0351(5) Uani 1 1 d . . . . .
C51 C -0.2072(2) 1.25867(14) -0.03634(13) 0.0353(5) Uani 1 1 d . . . . .
H51 H -0.2421 1.2530 -0.0719 0.042 Uiso 1 1 calc R U . . .
C52 C -0.15197(19) 1.19245(13) 0.00526(12) 0.0333(5) Uani 1 1 d . . . . .
H52 H -0.1496 1.1424 -0.0025 0.040 Uiso 1 1 calc R U . . .
C53 C -0.2829(2) 1.40619(15) -0.07025(14) 0.0438(6) Uani 1 1 d . . . . .
C54 C -0.2598(3) 1.48202(18) -0.0626(2) 0.0655(10) Uani 1 1 d . . . . .
H54A H -0.1801 1.4830 -0.0767 0.098 Uiso 1 1 calc R U . . .
H54B H -0.2765 1.4858 -0.0160 0.098 Uiso 1 1 calc R U . . .
H54C H -0.3077 1.5262 -0.0901 0.098 Uiso 1 1 calc R U . . .
C55 C -0.2606(4) 1.4029(2) -0.14312(19) 0.0789(12) Uani 1 1 d . . . . .
H55A H -0.3003 1.4519 -0.1698 0.118 Uiso 1 1 calc R U . . .
H55B H -0.2879 1.3592 -0.1501 0.118 Uiso 1 1 calc R U . . .
H55C H -0.1793 1.3956 -0.1565 0.118 Uiso 1 1 calc R U . . .
C56 C -0.4085(3) 1.4074(2) -0.0472(3) 0.0807(13) Uani 1 1 d . . . . .
H56A H -0.4554 1.4529 -0.0740 0.121 Uiso 1 1 calc R U . . .
H56B H -0.4234 1.4105 -0.0004 0.121 Uiso 1 1 calc R U . . .
H56C H -0.4267 1.3595 -0.0526 0.121 Uiso 1 1 calc R U . . .
C57 C 0.29272(18) 1.03921(12) -0.08462(11) 0.0272(4) Uani 1 1 d . . . . .
C58 C 0.23670(19) 1.02996(13) -0.13389(12) 0.0310(5) Uani 1 1 d . . . . .
H58 H 0.1950 0.9900 -0.1245 0.037 Uiso 1 1 calc R U . . .
C59 C 0.2404(2) 1.07823(13) -0.19706(12) 0.0317(5) Uani 1 1 d . . . . .
H59 H 0.2010 1.0705 -0.2299 0.038 Uiso 1 1 calc R U . . .
C60 C 0.30065(19) 1.13769(13) -0.21307(11) 0.0300(5) Uani 1 1 d . . . . .
C61 C 0.3578(2) 1.14620(13) -0.16311(12) 0.0325(5) Uani 1 1 d . . . . .
H61 H 0.4001 1.1858 -0.1725 0.039 Uiso 1 1 calc R U . . .
C62 C 0.3542(2) 1.09827(13) -0.10038(11) 0.0317(5) Uani 1 1 d . . . . .
H62 H 0.3940 1.1055 -0.0675 0.038 Uiso 1 1 calc R U . . .
C63 C 0.3026(2) 1.19502(14) -0.28090(12) 0.0367(5) Uani 1 1 d . . . . .
C64 C 0.2321(3) 1.27539(16) -0.27152(16) 0.0572(8) Uani 1 1 d . . . . .
H64A H 0.2362 1.3139 -0.3135 0.086 Uiso 1 1 calc R U . . .
H64B H 0.2621 1.2916 -0.2375 0.086 Uiso 1 1 calc R U . . .
H64C H 0.1533 1.2718 -0.2576 0.086 Uiso 1 1 calc R U . . .
C65 C 0.2538(3) 1.16956(19) -0.33232(14) 0.0517(7) Uani 1 1 d . . . . .
H65A H 0.2566 1.2078 -0.3745 0.078 Uiso 1 1 calc R U . . .
H65B H 0.1752 1.1661 -0.3173 0.078 Uiso 1 1 calc R U . . .
H65C H 0.2980 1.1183 -0.3384 0.078 Uiso 1 1 calc R U . . .
C66 C 0.4238(3) 1.20290(18) -0.30602(13) 0.0473(6) Uani 1 1 d . . . . .
H66A H 0.4704 1.1517 -0.3105 0.071 Uiso 1 1 calc R U . . .
H66B H 0.4544 1.2227 -0.2744 0.071 Uiso 1 1 calc R U . . .
H66C H 0.4243 1.2394 -0.3493 0.071 Uiso 1 1 calc R U . . .
C67 C 0.46554(18) 0.87729(12) -0.03451(10) 0.0256(4) Uani 1 1 d . . . . .
C68 C 0.55763(19) 0.91032(13) -0.06081(11) 0.0298(4) Uani 1 1 d . . . . .
H68 H 0.5553 0.9626 -0.0587 0.036 Uiso 1 1 calc R U . . .
C69 C 0.65419(19) 0.86723(14) -0.09048(12) 0.0325(5) Uani 1 1 d . . . . .
H69 H 0.7176 0.8903 -0.1066 0.039 Uiso 1 1 calc R U . . .
C70 C 0.65994(19) 0.79171(13) -0.09703(11) 0.0308(5) Uani 1 1 d . . . . .
C71 C 0.5664(2) 0.75921(14) -0.07034(13) 0.0361(5) Uani 1 1 d . . . . .
H71 H 0.5677 0.7074 -0.0735 0.043 Uiso 1 1 calc R U . . .
C72 C 0.4715(2) 0.80094(13) -0.03938(12) 0.0328(5) Uani 1 1 d . . . . .
H72 H 0.4096 0.7770 -0.0212 0.039 Uiso 1 1 calc R U . . .
C73 C 0.7640(2) 0.74286(14) -0.12969(12) 0.0368(5) Uani 1 1 d . . . . .
C74 C 0.7287(3) 0.70577(18) -0.17990(14) 0.0479(6) Uani 1 1 d . . . . .
H74A H 0.6754 0.6730 -0.1573 0.072 Uiso 1 1 calc R U . . .
H74B H 0.7956 0.6736 -0.1994 0.072 Uiso 1 1 calc R U . . .
H74C H 0.6924 0.7471 -0.2150 0.072 Uiso 1 1 calc R U . . .
C75 C 0.8474(2) 0.79268(15) -0.16697(12) 0.0378(5) Uani 1 1 d . . . . .
H75A H 0.8101 0.8344 -0.2014 0.057 Uiso 1 1 calc R U . . .
H75B H 0.9122 0.7598 -0.1875 0.057 Uiso 1 1 calc R U . . .
H75C H 0.8735 0.8158 -0.1359 0.057 Uiso 1 1 calc R U . . .
C76 C 0.8210(2) 0.67863(16) -0.07541(15) 0.0481(7) Uani 1 1 d . . . . .
H76A H 0.8456 0.7022 -0.0441 0.072 Uiso 1 1 calc R U . . .
H76B H 0.8867 0.6458 -0.0953 0.072 Uiso 1 1 calc R U . . .
H76C H 0.7673 0.6465 -0.0519 0.072 Uiso 1 1 calc R U . . .
C77 C 0.51628(18) 0.66436(12) 0.19899(11) 0.0265(4) Uani 1 1 d . . . . .
C78 C 0.5680(2) 0.67289(14) 0.13419(11) 0.0340(5) Uani 1 1 d . . . . .
H78 H 0.5303 0.7106 0.0997 0.041 Uiso 1 1 calc R U . . .
C79 C 0.6735(2) 0.62739(14) 0.11887(12) 0.0368(5) Uani 1 1 d . . . . .
H79 H 0.7055 0.6345 0.0741 0.044 Uiso 1 1 calc R U . . .
C80 C 0.7331(2) 0.57201(13) 0.16702(12) 0.0326(5) Uani 1 1 d . . . . .
C81 C 0.6817(2) 0.56357(14) 0.23163(12) 0.0357(5) Uani 1 1 d . . . . .
H81 H 0.7199 0.5259 0.2659 0.043 Uiso 1 1 calc R U . . .
C82 C 0.5766(2) 0.60819(13) 0.24767(11) 0.0330(5) Uani 1 1 d . . . . .
H82 H 0.5447 0.6006 0.2925 0.040 Uiso 1 1 calc R U . . .
C83 C 0.8512(2) 0.52251(16) 0.15215(13) 0.0411(6) Uani 1 1 d . . . . .
C84 C 0.8937(3) 0.5391(2) 0.07951(15) 0.0561(8) Uani 1 1 d . . . . .
H84A H 0.8951 0.5947 0.0644 0.084 Uiso 1 1 calc R U . . .
H84B H 0.8434 0.5259 0.0538 0.084 Uiso 1 1 calc R U . . .
H84C H 0.9702 0.5076 0.0732 0.084 Uiso 1 1 calc R U . . .
C85 C 0.9339(3) 0.5362(2) 0.19347(18) 0.0618(9) Uani 1 1 d . . . . .
H85A H 1.0088 0.5036 0.1849 0.093 Uiso 1 1 calc R U . . .
H85B H 0.9078 0.5223 0.2406 0.093 Uiso 1 1 calc R U . . .
H85C H 0.9382 0.5914 0.1814 0.093 Uiso 1 1 calc R U . . .
C86 C 0.8453(3) 0.43445(17) 0.17262(17) 0.0558(8) Uani 1 1 d . . . . .
H86A H 0.9204 0.4021 0.1640 0.084 Uiso 1 1 calc R U . . .
H86B H 0.7920 0.4247 0.1467 0.084 Uiso 1 1 calc R U . . .
H86C H 0.8199 0.4212 0.2199 0.084 Uiso 1 1 calc R U . . .
C87 C 0.34422(19) 0.64544(13) 0.33605(11) 0.0285(4) Uani 1 1 d . . . . .
C88 C 0.3315(2) 0.57267(13) 0.33092(11) 0.0318(5) Uani 1 1 d . . . . .
H88 H 0.3300 0.5631 0.2884 0.038 Uiso 1 1 calc R U . . .
C89 C 0.3209(2) 0.51403(13) 0.38677(11) 0.0329(5) Uani 1 1 d . . . . .
H89 H 0.3115 0.4652 0.3817 0.039 Uiso 1 1 calc R U . . .
C90 C 0.32361(19) 0.52502(14) 0.45024(11) 0.0317(5) Uani 1 1 d . . . . .
C91 C 0.3366(2) 0.59735(14) 0.45527(11) 0.0337(5) Uani 1 1 d . . . . .
H91 H 0.3388 0.6065 0.4979 0.040 Uiso 1 1 calc R U . . .
C92 C 0.3464(2) 0.65702(13) 0.39951(11) 0.0321(5) Uani 1 1 d . . . . .
H92 H 0.3546 0.7061 0.4047 0.039 Uiso 1 1 calc R U . . .
C93 C 0.3085(2) 0.45882(15) 0.51087(12) 0.0388(5) Uani 1 1 d . . . . .
C94 C 0.3874(3) 0.38161(16) 0.50028(14) 0.0495(7) Uani 1 1 d . . . . .
H94A H 0.4661 0.3869 0.4951 0.074 Uiso 1 1 calc R U . . .
H94B H 0.3705 0.3691 0.4603 0.074 Uiso 1 1 calc R U . . .
H94C H 0.3758 0.3396 0.5387 0.074 Uiso 1 1 calc R U . . .
C95 C 0.3348(3) 0.47562(17) 0.57451(12) 0.0453(6) Uani 1 1 d . . . . .
H95A H 0.4132 0.4812 0.5697 0.068 Uiso 1 1 calc R U . . .
H95B H 0.3239 0.4323 0.6119 0.068 Uiso 1 1 calc R U . . .
H95C H 0.2840 0.5241 0.5827 0.068 Uiso 1 1 calc R U . . .
C96 C 0.1867(3) 0.4484(2) 0.51898(15) 0.0524(7) Uani 1 1 d . . . . .
H96A H 0.1763 0.4066 0.5578 0.079 Uiso 1 1 calc R U . . .
H96B H 0.1713 0.4345 0.4793 0.079 Uiso 1 1 calc R U . . .
H96C H 0.1347 0.4973 0.5251 0.079 Uiso 1 1 calc R U . . .
N1 N 0.08708(18) 0.92105(12) 0.26290(11) 0.0416(5) Uani 1 1 d D . . . .
N2 N 0.06585(18) 1.01941(11) 0.15687(10) 0.0380(5) Uani 1 1 d D . . . .
N3 N 0.11869(16) 1.05987(11) 0.04036(10) 0.0319(4) Uani 1 1 d . . . . .
N4 N 0.24057(16) 0.93775(10) 0.09137(10) 0.0323(4) Uani 1 1 d D . . . .
N5 N 0.38774(15) 0.81948(10) 0.10997(9) 0.0261(4) Uani 1 1 d . . . . .
N6 N 0.26604(17) 0.82540(11) 0.21079(10) 0.0335(4) Uani 1 1 d D . . . .
N7 N 0.17922(17) 0.79805(12) 0.32413(10) 0.0348(4) Uani 1 1 d . . . . .
C1S C 0.1350(5) 1.0763(3) 0.3690(3) 0.0799(16) Uani 0.799(7) 1 d D . P . .
H1S1 H 0.0752 1.1111 0.3427 0.120 Uiso 0.799(7) 1 calc R U P . .
H1S2 H 0.1130 1.0759 0.4161 0.120 Uiso 0.799(7) 1 calc R U P . .
H1S3 H 0.1465 1.0232 0.3618 0.120 Uiso 0.799(7) 1 calc R U P . .
C2S C 0.2375(4) 1.1035(3) 0.3490(2) 0.0563(11) Uani 0.799(7) 1 d D . P . .
N1S N 0.3199(4) 1.1255(2) 0.33379(19) 0.0670(11) Uani 0.799(7) 1 d D . P . .
C3S C 0.0470(17) 0.6514(12) 0.3842(6) 0.049(2) Uani 0.588(8) 1 d D U P B 1
H3S1 H -0.0237 0.6845 0.3990 0.073 Uiso 0.588(8) 1 calc R U P B 1
H3S2 H 0.1112 0.6675 0.3955 0.073 Uiso 0.588(8) 1 calc R U P B 1
H3S3 H 0.0487 0.5967 0.4062 0.073 Uiso 0.588(8) 1 calc R U P B 1
C4S C 0.0541(5) 0.6597(4) 0.3133(4) 0.0622(16) Uani 0.588(8) 1 d D U P B 1
N2S N 0.0590(5) 0.6669(4) 0.2562(4) 0.088(2) Uani 0.588(8) 1 d D U P B 1
C3' C 0.042(4) 0.655(2) 0.3970(13) 0.055(4) Uani 0.341(8) 1 d D U P C 2
H3'1 H 0.0806 0.6979 0.3791 0.082 Uiso 0.341(8) 1 calc R U P C 2
H3'2 H 0.0816 0.6183 0.4335 0.082 Uiso 0.341(8) 1 calc R U P C 2
H3'3 H -0.0360 0.6751 0.4132 0.082 Uiso 0.341(8) 1 calc R U P C 2
C4' C 0.0422(9) 0.6144(8) 0.3457(6) 0.063(3) Uani 0.341(8) 1 d D U P C 2
N2' N 0.0428(10) 0.5823(9) 0.3043(7) 0.103(4) Uani 0.341(8) 1 d D U P C 2

loop_
_atom_site_aniso_label
_atom_site_aniso_U_11
_atom_site_aniso_U_22
_atom_site_aniso_U_33
_atom_site_aniso_U_23
_atom_site_aniso_U_13
_atom_site_aniso_U_12
Cr1 0.0321(3) 0.0206(2) 0.0328(2) 0.00074(16) 0.01179(18) 0.00959(17)
N8 0.0270(13) 0.0329(11) 0.0409(14) -0.0025(10) 0.0057(10) 0.0035(11)
C97 0.0301(13) 0.0272(14) 0.0457(15) -0.0018(13) 0.0130(11) 0.0077(11)
C98 0.0381(15) 0.0420(15) 0.0568(18) -0.0060(13) 0.0138(13) 0.0028(12)
N9 0.0419(13) 0.0264(10) 0.0365(11) -0.0033(9) 0.0085(9) 0.0051(9)
C99 0.0496(16) 0.0283(12) 0.0373(14) -0.0057(10) 0.0071(12) 0.0074(12)
C100 0.0539(18) 0.0448(16) 0.0505(17) -0.0107(13) -0.0054(14) 0.0024(14)
Cr1' 0.037(4) 0.062(5) 0.043(4) -0.023(4) -0.003(3) -0.006(4)
O1' 0.0270(13) 0.0329(11) 0.0409(14) -0.0025(10) 0.0057(10) 0.0035(11)
C1 0.0345(12) 0.0348(12) 0.0355(12) -0.0045(10) 0.0091(10) -0.0002(10)
C2 0.0276(11) 0.0374(12) 0.0361(12) -0.0141(10) 0.0087(9) -0.0028(9)
C3 0.0290(11) 0.0353(12) 0.0433(13) -0.0152(11) 0.0062(10) -0.0001(10)
C4 0.0318(12) 0.0344(12) 0.0446(14) -0.0122(11) 0.0092(10) 0.0028(10)
C5 0.0308(12) 0.0267(11) 0.0418(13) -0.0090(10) 0.0097(10) 0.0033(9)
C6 0.0259(11) 0.0263(11) 0.0469(13) -0.0141(10) 0.0043(10) 0.0016(9)
C7 0.0255(11) 0.0221(10) 0.0462(13) -0.0104(9) 0.0018(9) 0.0015(8)
C8 0.0333(12) 0.0210(10) 0.0399(13) -0.0028(9) 0.0064(10) 0.0014(9)
C9 0.0300(11) 0.0179(9) 0.0333(11) -0.0005(8) 0.0037(9) 0.0027(8)
C10 0.0271(10) 0.0185(9) 0.0309(11) -0.0030(8) 0.0023(8) 0.0002(8)
C11 0.0262(10) 0.0187(9) 0.0285(10) -0.0031(8) 0.0020(8) -0.0003(8)
C12 0.0252(10) 0.0192(9) 0.0307(11) -0.0044(8) 0.0043(8) 0.0026(8)
C13 0.0252(10) 0.0201(10) 0.0300(11) -0.0054(8) 0.0049(8) 0.0024(8)
C14 0.0268(10) 0.0206(9) 0.0247(10) -0.0041(8) 0.0009(8) 0.0006(8)
C15 0.0298(11) 0.0207(10) 0.0286(11) -0.0053(8) 0.0025(8) -0.0001(8)
C16 0.0329(11) 0.0236(10) 0.0312(11) -0.0033(9) 0.0074(9) 0.0001(9)
C17 0.0292(11) 0.0398(13) 0.0345(12) -0.0148(10) 0.0054(9) -0.0001(10)
C18 0.0253(11) 0.0531(15) 0.0403(13) -0.0118(12) 0.0062(10) -0.0036(10)
C19 0.0279(12) 0.0617(17) 0.0352(13) -0.0096(12) -0.0021(10) 0.0023(11)
C20 0.0364(13) 0.0550(16) 0.0269(11) -0.0140(11) 0.0013(9) -0.0018(11)
C21 0.0278(11) 0.0535(15) 0.0325(12) -0.0140(11) 0.0044(9) -0.0023(10)
C22 0.0285(11) 0.0487(14) 0.0326(12) -0.0146(11) 0.0035(9) -0.0022(10)
C23 0.0396(14) 0.0684(19) 0.0286(12) -0.0057(12) 0.0011(10) -0.0010(13)
C24 0.075(3) 0.076(3) 0.064(2) -0.0049(19) 0.0029(19) 0.015(2)
C25 0.063(2) 0.122(3) 0.0340(15) -0.0103(18) -0.0036(14) -0.026(2)
C26 0.0571(18) 0.0606(19) 0.0426(15) -0.0034(14) -0.0015(13) -0.0101(15)
C27 0.0335(12) 0.0318(12) 0.0423(13) -0.0149(10) 0.0087(10) 0.0018(10)
C28 0.0415(14) 0.0474(15) 0.0530(16) -0.0195(13) -0.0049(12) 0.0017(12)
C29 0.0557(17) 0.0497(16) 0.0512(16) -0.0277(14) -0.0035(13) 0.0031(13)
C30 0.0399(14) 0.0396(14) 0.0523(16) -0.0187(12) 0.0100(12) -0.0003(11)
C31 0.0318(12) 0.0397(14) 0.0521(15) -0.0144(12) 0.0068(11) 0.0026(10)
C32 0.0354(13) 0.0331(12) 0.0429(13) -0.0126(10) 0.0072(10) -0.0007(10)
C33 0.0482(17) 0.0575(18) 0.0594(18) -0.0283(15) 0.0117(14) 0.0049(14)
C34 0.097(3) 0.097(3) 0.064(2) -0.017(2) 0.038(2) 0.007(3)
C35 0.0452(18) 0.105(3) 0.091(3) -0.055(3) 0.0158(18) 0.0070(19)
C36 0.062(2) 0.060(2) 0.080(2) -0.0415(19) -0.0045(17) 0.0129(16)
C37 0.0267(11) 0.0277(11) 0.0455(13) -0.0140(10) 0.0053(10) 0.0033(9)
C38 0.0303(12) 0.0307(12) 0.0477(14) -0.0129(10) 0.0011(10) -0.0002(9)
C39 0.0362(13) 0.0338(12) 0.0496(14) -0.0184(11) 0.0030(11) -0.0022(10)
C40 0.0342(13) 0.0327(12) 0.0515(15) -0.0173(11) 0.0065(11) 0.0002(10)
C41 0.0267(12) 0.0504(16) 0.0520(15) -0.0175(13) -0.0008(11) 0.0071(11)
C42 0.0329(13) 0.0479(15) 0.0499(15) -0.0249(12) 0.0006(11) 0.0020(11)
C43 0.0364(14) 0.0442(15) 0.071(2) -0.0272(14) 0.0004(13) 0.0066(12)
C44 0.0496(16) 0.0432(15) 0.073(2) -0.0326(15) 0.0062(15) 0.0020(13)
C45 0.0463(18) 0.089(3) 0.097(3) -0.059(2) 0.0170(18) -0.0109(18)
C46 0.064(2) 0.0454(18) 0.099(3) -0.0267(18) -0.025(2) 0.0201(15)
C47 0.0266(11) 0.0241(11) 0.0431(13) -0.0101(9) 0.0010(9) 0.0039(8)
C48 0.0500(15) 0.0262(12) 0.0589(17) -0.0116(11) -0.0208(13) 0.0050(11)
C49 0.0530(16) 0.0260(12) 0.0615(17) -0.0131(12) -0.0188(14) 0.0042(11)
C50 0.0303(11) 0.0282(11) 0.0426(13) -0.0074(10) -0.0029(10) 0.0011(9)
C51 0.0310(11) 0.0346(12) 0.0392(12) -0.0114(10) 0.0007(9) -0.0044(9)
C52 0.0292(11) 0.0260(11) 0.0429(13) -0.0126(9) 0.0051(9) -0.0029(9)
C53 0.0454(15) 0.0313(13) 0.0509(15) -0.0040(11) -0.0132(12) -0.0009(11)
C54 0.080(2) 0.0325(15) 0.081(2) 0.0038(15) -0.038(2) -0.0049(15)
C55 0.119(4) 0.053(2) 0.056(2) -0.0018(16) -0.032(2) 0.002(2)
C56 0.0446(18) 0.056(2) 0.119(3) 0.016(2) -0.019(2) 0.0035(15)
C57 0.0256(10) 0.0195(9) 0.0287(10) -0.0019(8) 0.0026(8) 0.0029(8)
C58 0.0285(11) 0.0253(10) 0.0367(12) -0.0063(9) 0.0034(9) -0.0056(8)
C59 0.0309(11) 0.0298(11) 0.0327(11) -0.0075(9) -0.0027(9) -0.0032(9)
C60 0.0319(11) 0.0236(10) 0.0288(11) -0.0022(8) -0.0002(9) -0.0006(8)
C61 0.0359(12) 0.0268(11) 0.0323(11) -0.0015(9) -0.0001(9) -0.0088(9)
C62 0.0332(11) 0.0284(11) 0.0308(11) -0.0027(9) -0.0031(9) -0.0052(9)
C63 0.0460(14) 0.0304(12) 0.0296(11) -0.0002(9) -0.0037(10) -0.0065(10)
C64 0.077(2) 0.0313(14) 0.0454(16) 0.0077(12) -0.0030(15) 0.0034(14)
C65 0.0680(19) 0.0520(17) 0.0356(14) 0.0037(12) -0.0129(13) -0.0224(15)
C66 0.0587(17) 0.0517(16) 0.0292(12) 0.0000(11) 0.0021(11) -0.0204(14)
C67 0.0254(10) 0.0223(10) 0.0216(9) -0.0012(8) 0.0007(8) 0.0033(8)
C68 0.0315(11) 0.0240(10) 0.0296(11) -0.0042(8) 0.0021(9) -0.0027(9)
C69 0.0276(11) 0.0313(11) 0.0336(11) -0.0046(9) 0.0044(9) -0.0041(9)
C70 0.0279(11) 0.0271(11) 0.0282(10) -0.0018(9) 0.0026(8) 0.0039(9)
C71 0.0342(12) 0.0245(11) 0.0435(13) -0.0086(10) 0.0088(10) -0.0017(9)
C72 0.0298(11) 0.0248(11) 0.0390(12) -0.0072(9) 0.0068(9) -0.0025(9)
C73 0.0330(12) 0.0315(12) 0.0361(12) -0.0056(10) 0.0074(10) 0.0030(10)
C74 0.0481(15) 0.0511(16) 0.0438(14) -0.0199(12) 0.0111(12) -0.0090(13)
C75 0.0313(12) 0.0386(13) 0.0356(12) -0.0075(10) 0.0083(10) -0.0005(10)
C76 0.0392(14) 0.0389(14) 0.0475(15) 0.0005(12) 0.0059(11) 0.0104(11)
C77 0.0274(10) 0.0207(9) 0.0266(10) -0.0056(8) -0.0004(8) 0.0027(8)
C78 0.0354(12) 0.0294(11) 0.0267(11) -0.0033(9) -0.0009(9) 0.0082(9)
C79 0.0357(12) 0.0351(12) 0.0277(11) -0.0053(9) 0.0030(9) 0.0096(10)
C80 0.0315(11) 0.0278(11) 0.0319(11) -0.0074(9) -0.0013(9) 0.0061(9)
C81 0.0354(12) 0.0311(12) 0.0296(11) -0.0022(9) -0.0029(9) 0.0086(9)
C82 0.0343(12) 0.0290(11) 0.0272(11) -0.0042(9) 0.0001(9) 0.0051(9)
C83 0.0335(13) 0.0395(13) 0.0390(13) -0.0080(11) -0.0010(10) 0.0111(10)
C84 0.0414(15) 0.0596(18) 0.0459(16) -0.0070(14) 0.0050(12) 0.0188(13)
C85 0.0403(16) 0.071(2) 0.067(2) -0.0207(17) -0.0084(14) 0.0098(15)
C86 0.0529(17) 0.0372(15) 0.0598(18) -0.0099(13) 0.0077(14) 0.0147(12)
C87 0.0295(11) 0.0238(10) 0.0260(10) -0.0028(8) 0.0022(8) 0.0004(8)
C88 0.0386(12) 0.0261(11) 0.0257(10) -0.0060(8) 0.0019(9) -0.0001(9)
C89 0.0406(13) 0.0243(10) 0.0291(11) -0.0058(9) 0.0034(9) -0.0025(9)
C90 0.0321(11) 0.0304(11) 0.0253(10) -0.0018(9) 0.0027(9) -0.0007(9)
C91 0.0369(12) 0.0350(12) 0.0252(10) -0.0076(9) 0.0016(9) -0.0018(10)
C92 0.0363(12) 0.0272(11) 0.0304(11) -0.0082(9) 0.0009(9) -0.0027(9)
C93 0.0436(14) 0.0381(13) 0.0276(11) 0.0007(10) 0.0015(10) -0.0062(11)
C94 0.0653(19) 0.0329(13) 0.0392(14) 0.0037(11) -0.0029(13) -0.0026(13)
C95 0.0541(16) 0.0467(15) 0.0246(11) 0.0019(10) -0.0001(11) -0.0032(12)
C96 0.0516(17) 0.0590(18) 0.0401(14) 0.0001(13) 0.0072(12) -0.0175(14)
N1 0.0355(11) 0.0322(10) 0.0375(11) 0.0004(9) 0.0133(9) 0.0114(9)
N2 0.0382(11) 0.0236(9) 0.0353(10) -0.0002(8) 0.0127(9) 0.0089(8)
N3 0.0313(10) 0.0199(8) 0.0352(10) -0.0027(7) 0.0060(8) 0.0033(7)
N4 0.0314(10) 0.0176(8) 0.0349(10) -0.0009(7) 0.0074(8) 0.0078(7)
N5 0.0259(9) 0.0188(8) 0.0268(9) -0.0031(7) 0.0040(7) 0.0023(7)
N6 0.0335(10) 0.0223(9) 0.0314(10) -0.0013(7) 0.0132(8) 0.0043(7)
N7 0.0318(10) 0.0297(10) 0.0336(10) -0.0048(8) 0.0092(8) 0.0011(8)
C1S 0.079(3) 0.069(3) 0.093(4) -0.006(3) -0.025(3) -0.020(3)
C2S 0.065(3) 0.055(2) 0.045(2) -0.0111(17) -0.0137(18) -0.002(2)
N1S 0.071(3) 0.065(2) 0.059(2) -0.0123(18) -0.0033(18) -0.0067(19)
C3S 0.034(3) 0.045(4) 0.062(6) -0.007(4) 0.006(4) -0.011(3)
C4S 0.043(3) 0.066(4) 0.078(4) -0.022(3) -0.011(3) -0.003(3)
N2S 0.067(4) 0.105(5) 0.096(5) -0.040(4) -0.020(3) 0.001(3)
C3' 0.050(8) 0.054(7) 0.058(7) -0.013(6) -0.003(7) -0.007(6)
C4' 0.042(4) 0.070(5) 0.077(6) -0.022(5) -0.010(4) -0.003(4)
N2' 0.079(6) 0.123(8) 0.121(8) -0.064(7) -0.020(6) -0.003(6)

loop_
_atom_type_symbol
_atom_type_description
_atom_type_scat_dispersion_real
_atom_type_scat_dispersion_imag
_atom_type_scat_source
C C 0.0181 0.0091 'International Tables Vol C Tables 4.2.6.8 and 6.1.1.4'
H H 0.0000 0.0000 'International Tables Vol C Tables 4.2.6.8 and 6.1.1.4'
N N 0.0311 0.0180 'International Tables Vol C Tables 4.2.6.8 and 6.1.1.4'
O O 0.0492 0.0322 'International Tables Vol C Tables 4.2.6.8 and 6.1.1.4'
Cr Cr -0.1635 2.4439 'International Tables Vol C Tables 4.2.6.8 and 6.1.1.4'

loop_
_geom_angle_atom_site_label_1
_geom_angle_atom_site_label_2
_geom_angle_atom_site_label_3
_geom_angle
N1 Cr1 N6 91.75(8)
N1 Cr1 N4 172.25(8)
N6 Cr1 N4 95.95(8)
N1 Cr1 N2 81.99(9)
N6 Cr1 N2 173.68(8)
N4 Cr1 N2 90.30(8)
N1 Cr1 N8 90.22(11)
N6 Cr1 N8 89.35(10)
N4 Cr1 N8 89.03(10)
N2 Cr1 N8 89.80(10)
N1 Cr1 N9 91.20(10)
N6 Cr1 N9 87.02(9)
N4 Cr1 N9 90.05(9)
N2 Cr1 N9 93.96(9)
N8 Cr1 N9 176.14(9)
C97 N8 Cr1 175.7(2)
N8 C97 C98 177.3(3)
C97 C98 H98A 109.5
C97 C98 H98B 109.5
H98A C98 H98B 109.5
C97 C98 H98C 109.5
H98A C98 H98C 109.5
H98B C98 H98C 109.5
C99 N9 Cr1 170.9(2)
N9 C99 C100 178.7(3)
C99 C100 H10A 109.5
C99 C100 H10B 109.5
H10A C100 H10B 109.5
C99 C100 H10C 109.5
H10A C100 H10C 109.5
H10B C100 H10C 109.5
O1' Cr1' N2 114.4(19)
O1' Cr1' N4 115(2)
N2 Cr1' N4 78.7(3)
O1' Cr1' N1 121(2)
N2 Cr1' N1 71.1(3)
N4 Cr1' N1 123.4(6)
O1' Cr1' N6 122.1(19)
N2 Cr1' N6 123.4(6)
N4 Cr1' N6 81.3(3)
N1 Cr1' N6 77.3(3)
N1 C1 N7 124.3(2)
N1 C1 C2 106.0(2)
N7 C1 C2 129.7(2)
C3 C2 C1 107.7(2)
C3 C2 C17 129.8(2)
C1 C2 C17 122.4(2)
C2 C3 C4 107.5(2)
C2 C3 C27 123.6(2)
C4 C3 C27 128.8(2)
N1 C4 C3 105.9(2)
N1 C4 C5 110.7(2)
C3 C4 C5 143.4(2)
N2 C5 C6 106.3(2)
N2 C5 C4 111.19(19)
C6 C5 C4 142.3(2)
C7 C6 C5 107.5(2)
C7 C6 C37 124.6(2)
C5 C6 C37 127.8(2)
C6 C7 C8 108.0(2)
C6 C7 C47 124.3(2)
C8 C7 C47 127.6(2)
N2 C8 N3 124.4(2)
N2 C8 C7 105.8(2)
N3 C8 C7 129.7(2)
N3 C9 N4 126.7(2)
N3 C9 C10 126.6(2)
N4 C9 C10 106.65(18)
C11 C10 C9 107.31(19)
C11 C10 C57 126.11(19)
C9 C10 C57 126.57(18)
C10 C11 C12 107.88(18)
C10 C11 C67 129.86(19)
C12 C11 C67 122.26(18)
N5 C12 N4 127.4(2)
N5 C12 C11 125.60(19)
N4 C12 C11 107.01(18)
N5 C13 N6 125.08(19)
N5 C13 C14 127.81(19)
N6 C13 C14 107.10(18)
C15 C14 C13 106.46(18)
C15 C14 C77 128.17(19)
C13 C14 C77 125.11(18)
C14 C15 C16 108.03(19)
C14 C15 C87 131.50(19)
C16 C15 C87 120.27(19)
N7 C16 N6 128.0(2)
N7 C16 C15 125.0(2)
N6 C16 C15 106.98(19)
C22 C17 C18 116.8(2)
C22 C17 C2 122.0(2)
C18 C17 C2 121.1(2)
C19 C18 C17 121.5(2)
C19 C18 H18 119.2
C17 C18 H18 119.2
C18 C19 C20 121.7(2)
C18 C19 H19 119.1
C20 C19 H19 119.1
C19 C20 C21 116.9(2)
C19 C20 C23 120.0(2)
C21 C20 C23 123.1(2)
C22 C21 C20 122.0(2)
C22 C21 H21 119.0
C20 C21 H21 119.0
C21 C22 C17 120.9(2)
C21 C22 H22 119.5
C17 C22 H22 119.5
C26 C23 C25 109.3(3)
C26 C23 C24 107.0(3)
C25 C23 C24 109.0(3)
C26 C23 C20 112.0(2)
C25 C23 C20 110.0(3)
C24 C23 C20 109.5(2)
C23 C24 H24A 109.5
C23 C24 H24B 109.5
H24A C24 H24B 109.5
C23 C24 H24C 109.5
H24A C24 H24C 109.5
H24B C24 H24C 109.5
C23 C25 H25A 109.5
C23 C25 H25B 109.5
H25A C25 H25B 109.5
C23 C25 H25C 109.5
H25A C25 H25C 109.5
H25B C25 H25C 109.5
C23 C26 H26A 109.5
C23 C26 H26B 109.5
H26A C26 H26B 109.5
C23 C26 H26C 109.5
H26A C26 H26C 109.5
H26B C26 H26C 109.5
C32 C27 C28 117.7(2)
C32 C27 C3 123.4(2)
C28 C27 C3 118.7(2)
C29 C28 C27 120.9(3)
C29 C28 H28 119.5
C27 C28 H28 119.5
C28 C29 C30 121.7(3)
C28 C29 H29 119.1
C30 C29 H29 119.1
C31 C30 C29 117.2(2)
C31 C30 C33 124.3(3)
C29 C30 C33 118.5(3)
C30 C31 C32 121.4(3)
C30 C31 H31 119.3
C32 C31 H31 119.3
C27 C32 C31 120.9(3)
C27 C32 H32 119.5
C31 C32 H32 119.5
C35 C33 C36 111.6(3)
C35 C33 C30 112.6(3)
C36 C33 C30 108.7(3)
C35 C33 C34 105.2(4)
C36 C33 C34 110.0(3)
C30 C33 C34 108.7(3)
C33 C34 H34A 109.5
C33 C34 H34B 109.5
H34A C34 H34B 109.5
C33 C34 H34C 109.5
H34A C34 H34C 109.5
H34B C34 H34C 109.5
C33 C35 H35A 109.5
C33 C35 H35B 109.5
H35A C35 H35B 109.5
C33 C35 H35C 109.5
H35A C35 H35C 109.5
H35B C35 H35C 109.5
C33 C36 H36A 109.5
C33 C36 H36B 109.5
H36A C36 H36B 109.5
C33 C36 H36C 109.5
H36A C36 H36C 109.5
H36B C36 H36C 109.5
C38 C37 C42 117.9(2)
C38 C37 C6 120.7(2)
C42 C37 C6 121.1(2)
C37 C38 C39 121.5(2)
C37 C38 H38 119.2
C39 C38 H38 119.2
C40 C39 C38 121.3(3)
C40 C39 H39 119.3
C38 C39 H39 119.3
C39 C40 C41 117.2(2)
C39 C40 C43 122.3(2)
C41 C40 C43 120.5(2)
C40 C41 C42 121.8(2)
C40 C41 H41 119.1
C42 C41 H41 119.1
C37 C42 C41 120.1(3)
C37 C42 H42 119.9
C41 C42 H42 119.9
C45 C43 C44 107.9(3)
C45 C43 C40 108.8(3)
C44 C43 C40 112.4(2)
C45 C43 C46 110.4(3)
C44 C43 C46 108.7(3)
C40 C43 C46 108.8(3)
C43 C44 H44A 109.5
C43 C44 H44B 109.5
H44A C44 H44B 109.5
C43 C44 H44C 109.5
H44A C44 H44C 109.5
H44B C44 H44C 109.5
C43 C45 H45A 109.5
C43 C45 H45B 109.5
H45A C45 H45B 109.5
C43 C45 H45C 109.5
H45A C45 H45C 109.5
H45B C45 H45C 109.5
C43 C46 H46A 109.5
C43 C46 H46B 109.5
H46A C46 H46B 109.5
C43 C46 H46C 109.5
H46A C46 H46C 109.5
H46B C46 H46C 109.5
C52 C47 C48 117.5(2)
C52 C47 C7 122.7(2)
C48 C47 C7 119.7(2)
C49 C48 C47 121.2(3)
C49 C48 H48 119.4
C47 C48 H48 119.4
C48 C49 C50 121.4(2)
C48 C49 H49 119.3
C50 C49 H49 119.3
C49 C50 C51 116.8(2)
C49 C50 C53 122.0(2)
C51 C50 C53 121.1(2)
C52 C51 C50 121.8(2)
C52 C51 H51 119.1
C50 C51 H51 119.1
C47 C52 C51 121.3(2)
C47 C52 H52 119.4
C51 C52 H52 119.4
C54 C53 C55 108.5(3)
C54 C53 C50 112.9(2)
C55 C53 C50 111.0(2)
C54 C53 C56 107.4(3)
C55 C53 C56 109.3(3)
C50 C53 C56 107.6(2)
C53 C54 H54A 109.5
C53 C54 H54B 109.5
H54A C54 H54B 109.5
C53 C54 H54C 109.5
H54A C54 H54C 109.5
H54B C54 H54C 109.5
C53 C55 H55A 109.5
C53 C55 H55B 109.5
H55A C55 H55B 109.5
C53 C55 H55C 109.5
H55A C55 H55C 109.5
H55B C55 H55C 109.5
C53 C56 H56A 109.5
C53 C56 H56B 109.5
H56A C56 H56B 109.5
C53 C56 H56C 109.5
H56A C56 H56C 109.5
H56B C56 H56C 109.5
C58 C57 C62 117.9(2)
C58 C57 C10 121.5(2)
C62 C57 C10 120.6(2)
C57 C58 C59 121.1(2)
C57 C58 H58 119.4
C59 C58 H58 119.4
C58 C59 C60 121.4(2)
C58 C59 H59 119.3
C60 C59 H59 119.3
C59 C60 C61 117.1(2)
C59 C60 C63 123.4(2)
C61 C60 C63 119.5(2)
C62 C61 C60 121.5(2)
C62 C61 H61 119.2
C60 C61 H61 119.2
C61 C62 C57 120.9(2)
C61 C62 H62 119.5
C57 C62 H62 119.5
C65 C63 C66 108.9(2)
C65 C63 C60 112.4(2)
C66 C63 C60 110.0(2)
C65 C63 C64 109.0(2)
C66 C63 C64 108.6(2)
C60 C63 C64 107.8(2)
C63 C64 H64A 109.5
C63 C64 H64B 109.5
H64A C64 H64B 109.5
C63 C64 H64C 109.5
H64A C64 H64C 109.5
H64B C64 H64C 109.5
C63 C65 H65A 109.5
C63 C65 H65B 109.5
H65A C65 H65B 109.5
C63 C65 H65C 109.5
H65A C65 H65C 109.5
H65B C65 H65C 109.5
C63 C66 H66A 109.5
C63 C66 H66B 109.5
H66A C66 H66B 109.5
C63 C66 H66C 109.5
H66A C66 H66C 109.5
H66B C66 H66C 109.5
C68 C67 C72 118.1(2)
C68 C67 C11 122.3(2)
C72 C67 C11 119.42(19)
C67 C68 C69 120.4(2)
C67 C68 H68 119.8
C69 C68 H68 119.8
C70 C69 C68 121.9(2)
C70 C69 H69 119.1
C68 C69 H69 119.1
C69 C70 C71 117.0(2)
C69 C70 C73 123.4(2)
C71 C70 C73 119.6(2)
C72 C71 C70 121.4(2)
C72 C71 H71 119.3
C70 C71 H71 119.3
C71 C72 C67 121.2(2)
C71 C72 H72 119.4
C67 C72 H72 119.4
C76 C73 C75 109.8(2)
C76 C73 C70 108.0(2)
C75 C73 C70 111.7(2)
C76 C73 C74 109.4(2)
C75 C73 C74 107.5(2)
C70 C73 C74 110.4(2)
C73 C74 H74A 109.5
C73 C74 H74B 109.5
H74A C74 H74B 109.5
C73 C74 H74C 109.5
H74A C74 H74C 109.5
H74B C74 H74C 109.5
C73 C75 H75A 109.5
C73 C75 H75B 109.5
H75A C75 H75B 109.5
C73 C75 H75C 109.5
H75A C75 H75C 109.5
H75B C75 H75C 109.5
C73 C76 H76A 109.5
C73 C76 H76B 109.5
H76A C76 H76B 109.5
C73 C76 H76C 109.5
H76A C76 H76C 109.5
H76B C76 H76C 109.5
C78 C77 C82 116.5(2)
C78 C77 C14 122.02(19)
C82 C77 C14 121.27(19)
C79 C78 C77 121.5(2)
C79 C78 H78 119.2
C77 C78 H78 119.2
C80 C79 C78 121.9(2)
C80 C79 H79 119.0
C78 C79 H79 119.0
C79 C80 C81 116.5(2)
C79 C80 C83 123.3(2)
C81 C80 C83 120.2(2)
C82 C81 C80 122.2(2)
C82 C81 H81 118.9
C80 C81 H81 118.9
C81 C82 C77 121.2(2)
C81 C82 H82 119.4
C77 C82 H82 119.4
C84 C83 C85 110.2(3)
C84 C83 C80 113.0(2)
C85 C83 C80 109.4(2)
C84 C83 C86 107.3(2)
C85 C83 C86 108.4(3)
C80 C83 C86 108.6(2)
C83 C84 H84A 109.5
C83 C84 H84B 109.5
H84A C84 H84B 109.5
C83 C84 H84C 109.5
H84A C84 H84C 109.5
H84B C84 H84C 109.5
C83 C85 H85A 109.5
C83 C85 H85B 109.5
H85A C85 H85B 109.5
C83 C85 H85C 109.5
H85A C85 H85C 109.5
H85B C85 H85C 109.5
C83 C86 H86A 109.5
C83 C86 H86B 109.5
H86A C86 H86B 109.5
C83 C86 H86C 109.5
H86A C86 H86C 109.5
H86B C86 H86C 109.5
C88 C87 C92 117.6(2)
C88 C87 C15 120.7(2)
C92 C87 C15 121.4(2)
C89 C88 C87 121.1(2)
C89 C88 H88 119.4
C87 C88 H88 119.4
C88 C89 C90 121.5(2)
C88 C89 H89 119.2
C90 C89 H89 119.2
C91 C90 C89 117.3(2)
C91 C90 C93 123.1(2)
C89 C90 C93 119.6(2)
C90 C91 C92 121.7(2)
C90 C91 H91 119.1
C92 C91 H91 119.1
C91 C92 C87 120.7(2)
C91 C92 H92 119.7
C87 C92 H92 119.7
C96 C93 C95 109.4(2)
C96 C93 C94 108.0(2)
C95 C93 C94 108.2(2)
C96 C93 C90 109.0(2)
C95 C93 C90 112.0(2)
C94 C93 C90 110.1(2)
C93 C94 H94A 109.5
C93 C94 H94B 109.5
H94A C94 H94B 109.5
C93 C94 H94C 109.5
H94A C94 H94C 109.5
H94B C94 H94C 109.5
C93 C95 H95A 109.5
C93 C95 H95B 109.5
H95A C95 H95B 109.5
C93 C95 H95C 109.5
H95A C95 H95C 109.5
H95B C95 H95C 109.5
C93 C96 H96A 109.5
C93 C96 H96B 109.5
H96A C96 H96B 109.5
C93 C96 H96C 109.5
H96A C96 H96C 109.5
H96B C96 H96C 109.5
C1 N1 C4 112.9(2)
C1 N1 Cr1 128.84(17)
C4 N1 Cr1 118.23(17)
C1 N1 Cr1' 124.1(3)
C4 N1 Cr1' 112.8(2)
C8 N2 C5 112.3(2)
C8 N2 Cr1 129.31(16)
C5 N2 Cr1 117.88(16)
C8 N2 Cr1' 119.8(2)
C5 N2 Cr1' 114.1(2)
C9 N3 C8 121.9(2)
C12 N4 C9 111.14(18)
C12 N4 Cr1 122.07(15)
C9 N4 Cr1 126.76(15)
C12 N4 Cr1' 120.5(2)
C9 N4 Cr1' 119.8(2)
C13 N5 C12 125.20(18)
C13 N6 C16 111.29(18)
C13 N6 Cr1 124.13(15)
C16 N6 Cr1 124.57(15)
C13 N6 Cr1' 120.8(2)
C16 N6 Cr1' 119.6(2)
C16 N7 C1 122.6(2)
C2S C1S H1S1 109.5
C2S C1S H1S2 109.5
H1S1 C1S H1S2 109.5
C2S C1S H1S3 109.5
H1S1 C1S H1S3 109.5
H1S2 C1S H1S3 109.5
N1S C2S C1S 179.1(5)
C4S C3S H3S1 109.5
C4S C3S H3S2 109.5
H3S1 C3S H3S2 109.5
C4S C3S H3S3 109.5
H3S1 C3S H3S3 109.5
H3S2 C3S H3S3 109.5
N2S C4S C3S 179.4(12)
C4' C3' H3'1 109.5
C4' C3' H3'2 109.5
H3'1 C3' H3'2 109.5
C4' C3' H3'3 109.5
H3'1 C3' H3'3 109.5
H3'2 C3' H3'3 109.5
N2' C4' C3' 180(2)

loop_
_geom_bond_atom_site_label_1
_geom_bond_atom_site_label_2
_geom_bond_distance
Cr1 N1 1.886(2)
Cr1 N6 1.8890(19)
Cr1 N4 1.8916(19)
Cr1 N2 1.8955(19)
Cr1 N8 2.062(3)
Cr1 N9 2.099(3)
N8 C97 1.153(5)
C97 C98 1.455(5)
C98 H98A 0.9800
C98 H98B 0.9800
C98 H98C 0.9800
N9 C99 1.142(4)
C99 C100 1.466(5)
C100 H10A 0.9800
C100 H10B 0.9800
C100 H10C 0.9800
Cr1' O1' 1.64(3)
Cr1' N2 2.109(7)
Cr1' N4 2.127(7)
Cr1' N1 2.155(7)
Cr1' N6 2.183(7)
C1 N1 1.339(3)
C1 N7 1.355(3)
C1 C2 1.457(3)
C2 C3 1.393(4)
C2 C17 1.477(3)
C3 C4 1.435(4)
C3 C27 1.488(3)
C4 N1 1.384(3)
C4 C5 1.493(4)
C5 N2 1.378(3)
C5 C6 1.434(3)
C6 C7 1.391(4)
C6 C37 1.478(3)
C7 C8 1.451(3)
C7 C47 1.489(3)
C8 N2 1.355(3)
C8 N3 1.360(3)
C9 N3 1.349(3)
C9 N4 1.381(3)
C9 C10 1.457(3)
C10 C11 1.381(3)
C10 C57 1.490(3)
C11 C12 1.455(3)
C11 C67 1.478(3)
C12 N5 1.348(3)
C12 N4 1.360(3)
C13 N5 1.344(3)
C13 N6 1.362(3)
C13 C14 1.476(3)
C14 C15 1.386(3)
C14 C77 1.478(3)
C15 C16 1.453(3)
C15 C87 1.477(3)
C16 N7 1.336(3)
C16 N6 1.370(3)
C17 C22 1.402(3)
C17 C18 1.403(4)
C18 C19 1.382(4)
C18 H18 0.9500
C19 C20 1.389(4)
C19 H19 0.9500
C20 C21 1.395(4)
C20 C23 1.544(4)
C21 C22 1.386(4)
C21 H21 0.9500
C22 H22 0.9500
C23 C26 1.511(4)
C23 C25 1.513(4)
C23 C24 1.542(5)
C24 H24A 0.9800
C24 H24B 0.9800
C24 H24C 0.9800
C25 H25A 0.9800
C25 H25B 0.9800
C25 H25C 0.9800
C26 H26A 0.9800
C26 H26B 0.9800
C26 H26C 0.9800
C27 C32 1.382(4)
C27 C28 1.393(4)
C28 C29 1.382(4)
C28 H28 0.9500
C29 C30 1.390(4)
C29 H29 0.9500
C30 C31 1.385(4)
C30 C33 1.541(4)
C31 C32 1.398(3)
C31 H31 0.9500
C32 H32 0.9500
C33 C35 1.503(5)
C33 C36 1.514(5)
C33 C34 1.555(6)
C34 H34A 0.9800
C34 H34B 0.9800
C34 H34C 0.9800
C35 H35A 0.9800
C35 H35B 0.9800
C35 H35C 0.9800
C36 H36A 0.9800
C36 H36B 0.9800
C36 H36C 0.9800
C37 C38 1.385(4)
C37 C42 1.391(4)
C38 C39 1.386(3)
C38 H38 0.9500
C39 C40 1.379(4)
C39 H39 0.9500
C40 C41 1.394(4)
C40 C43 1.536(3)
C41 C42 1.394(4)
C41 H41 0.9500
C42 H42 0.9500
C43 C45 1.528(5)
C43 C44 1.532(4)
C43 C46 1.539(5)
C44 H44A 0.9800
C44 H44B 0.9800
C44 H44C 0.9800
C45 H45A 0.9800
C45 H45B 0.9800
C45 H45C 0.9800
C46 H46A 0.9800
C46 H46B 0.9800
C46 H46C 0.9800
C47 C52 1.381(4)
C47 C48 1.401(3)
C48 C49 1.384(4)
C48 H48 0.9500
C49 C50 1.395(4)
C49 H49 0.9500
C50 C51 1.398(3)
C50 C53 1.537(3)
C51 C52 1.385(4)
C51 H51 0.9500
C52 H52 0.9500
C53 C54 1.515(4)
C53 C55 1.519(5)
C53 C56 1.540(5)
C54 H54A 0.9800
C54 H54B 0.9800
C54 H54C 0.9800
C55 H55A 0.9800
C55 H55B 0.9800
C55 H55C 0.9800
C56 H56A 0.9800
C56 H56B 0.9800
C56 H56C 0.9800
C57 C58 1.383(3)
C57 C62 1.402(3)
C58 C59 1.394(3)
C58 H58 0.9500
C59 C60 1.397(3)
C59 H59 0.9500
C60 C61 1.399(3)
C60 C63 1.538(3)
C61 C62 1.384(3)
C61 H61 0.9500
C62 H62 0.9500
C63 C65 1.516(4)
C63 C66 1.529(4)
C63 C64 1.540(4)
C64 H64A 0.9800
C64 H64B 0.9800
C64 H64C 0.9800
C65 H65A 0.9800
C65 H65B 0.9800
C65 H65C 0.9800
C66 H66A 0.9800
C66 H66B 0.9800
C66 H66C 0.9800
C67 C68 1.384(3)
C67 C72 1.392(3)
C68 C69 1.400(3)
C68 H68 0.9500
C69 C70 1.389(3)
C69 H69 0.9500
C70 C71 1.396(3)
C70 C73 1.536(3)
C71 C72 1.387(3)
C71 H71 0.9500
C72 H72 0.9500
C73 C76 1.522(4)
C73 C75 1.527(3)
C73 C74 1.537(4)
C74 H74A 0.9800
C74 H74B 0.9800
C74 H74C 0.9800
C75 H75A 0.9800
C75 H75B 0.9800
C75 H75C 0.9800
C76 H76A 0.9800
C76 H76B 0.9800
C76 H76C 0.9800
C77 C78 1.396(3)
C77 C82 1.401(3)
C78 C79 1.392(3)
C78 H78 0.9500
C79 C80 1.385(3)
C79 H79 0.9500
C80 C81 1.391(3)
C80 C83 1.537(3)
C81 C82 1.385(3)
C81 H81 0.9500
C82 H82 0.9500
C83 C84 1.511(4)
C83 C85 1.525(4)
C83 C86 1.561(4)
C84 H84A 0.9800
C84 H84B 0.9800
C84 H84C 0.9800
C85 H85A 0.9800
C85 H85B 0.9800
C85 H85C 0.9800
C86 H86A 0.9800
C86 H86B 0.9800
C86 H86C 0.9800
C87 C88 1.393(3)
C87 C92 1.398(3)
C88 C89 1.385(3)
C88 H88 0.9500
C89 C90 1.395(3)
C89 H89 0.9500
C90 C91 1.386(3)
C90 C93 1.538(3)
C91 C92 1.393(3)
C91 H91 0.9500
C92 H92 0.9500
C93 C96 1.529(4)
C93 C95 1.530(4)
C93 C94 1.536(4)
C94 H94A 0.9800
C94 H94B 0.9800
C94 H94C 0.9800
C95 H95A 0.9800
C95 H95B 0.9800
C95 H95C 0.9800
C96 H96A 0.9800
C96 H96B 0.9800
C96 H96C 0.9800
C1S C2S 1.428(7)
C1S H1S1 0.9800
C1S H1S2 0.9800
C1S H1S3 0.9800
C2S N1S 1.148(6)
C3S C4S 1.444(11)
C3S H3S1 0.9800
C3S H3S2 0.9800
C3S H3S3 0.9800
C4S N2S 1.161(8)
C3' C4' 1.433(15)
C3' H3'1 0.9800
C3' H3'2 0.9800
C3' H3'3 0.9800
C4' N2' 1.153(12)

loop_
_geom_torsion_atom_site_label_1
_geom_torsion_atom_site_label_2
_geom_torsion_atom_site_label_3
_geom_torsion_atom_site_label_4
_geom_torsion
N1 C1 C2 C3 -0.3(3)
N7 C1 C2 C3 -176.9(3)
N1 C1 C2 C17 176.2(2)
N7 C1 C2 C17 -0.4(4)
C1 C2 C3 C4 0.5(3)
C17 C2 C3 C4 -175.6(3)
C1 C2 C3 C27 -176.4(2)
C17 C2 C3 C27 7.5(4)
C2 C3 C4 N1 -0.6(3)
C27 C3 C4 N1 176.1(3)
C2 C3 C4 C5 177.9(4)
C27 C3 C4 C5 -5.4(6)
N1 C4 C5 N2 0.1(3)
C3 C4 C5 N2 -178.3(4)
N1 C4 C5 C6 173.7(3)
C3 C4 C5 C6 -4.7(7)
N2 C5 C6 C7 2.0(3)
C4 C5 C6 C7 -171.7(3)
N2 C5 C6 C37 -173.5(2)
C4 C5 C6 C37 12.8(5)
C5 C6 C7 C8 -0.9(3)
C37 C6 C7 C8 174.7(2)
C5 C6 C7 C47 -178.0(2)
C37 C6 C7 C47 -2.3(4)
C6 C7 C8 N2 -0.5(3)
C47 C7 C8 N2 176.4(2)
C6 C7 C8 N3 -177.5(3)
C47 C7 C8 N3 -0.6(4)
N3 C9 C10 C11 -178.4(2)
N4 C9 C10 C11 1.2(3)
N3 C9 C10 C57 1.4(4)
N4 C9 C10 C57 -179.0(2)
C9 C10 C11 C12 -0.8(3)
C57 C10 C11 C12 179.4(2)
C9 C10 C11 C67 179.5(2)
C57 C10 C11 C67 -0.4(4)
C10 C11 C12 N5 -179.9(2)
C67 C11 C12 N5 -0.1(4)
C10 C11 C12 N4 0.1(3)
C67 C11 C12 N4 179.9(2)
N5 C13 C14 C15 -177.3(2)
N6 C13 C14 C15 2.1(3)
N5 C13 C14 C77 8.2(4)
N6 C13 C14 C77 -172.4(2)
C13 C14 C15 C16 -3.5(3)
C77 C14 C15 C16 170.8(2)
C13 C14 C15 C87 171.2(2)
C77 C14 C15 C87 -14.5(4)
C14 C15 C16 N7 -176.4(2)
C87 C15 C16 N7 8.2(4)
C14 C15 C16 N6 3.6(3)
C87 C15 C16 N6 -171.8(2)
C3 C2 C17 C22 36.5(4)
C1 C2 C17 C22 -139.1(3)
C3 C2 C17 C18 -147.5(3)
C1 C2 C17 C18 36.9(4)
C22 C17 C18 C19 2.3(4)
C2 C17 C18 C19 -173.8(3)
C17 C18 C19 C20 1.3(5)
C18 C19 C20 C21 -3.6(4)
C18 C19 C20 C23 175.5(3)
C19 C20 C21 C22 2.3(4)
C23 C20 C21 C22 -176.8(3)
C20 C21 C22 C17 1.3(4)
C18 C17 C22 C21 -3.6(4)
C2 C17 C22 C21 172.6(2)
C19 C20 C23 C26 -173.6(3)
C21 C20 C23 C26 5.4(4)
C19 C20 C23 C25 64.7(4)
C21 C20 C23 C25 -116.3(3)
C19 C20 C23 C24 -55.1(4)
C21 C20 C23 C24 124.0(3)
C2 C3 C27 C32 -123.3(3)
C4 C3 C27 C32 60.5(4)
C2 C3 C27 C28 52.1(4)
C4 C3 C27 C28 -124.1(3)
C32 C27 C28 C29 2.9(4)
C3 C27 C28 C29 -172.8(3)
C27 C28 C29 C30 0.0(5)
C28 C29 C30 C31 -2.5(5)
C28 C29 C30 C33 177.6(3)
C29 C30 C31 C32 2.0(4)
C33 C30 C31 C32 -178.0(3)
C28 C27 C32 C31 -3.3(4)
C3 C27 C32 C31 172.2(2)
C30 C31 C32 C27 0.8(4)
C31 C30 C33 C35 10.4(5)
C29 C30 C33 C35 -169.7(3)
C31 C30 C33 C36 -113.8(3)
C29 C30 C33 C36 66.1(4)
C31 C30 C33 C34 126.5(4)
C29 C30 C33 C34 -53.6(4)
C7 C6 C37 C38 -120.9(3)
C5 C6 C37 C38 53.9(4)
C7 C6 C37 C42 53.2(4)
C5 C6 C37 C42 -132.0(3)
C42 C37 C38 C39 -3.1(4)
C6 C37 C38 C39 171.2(2)
C37 C38 C39 C40 -0.6(4)
C38 C39 C40 C41 3.9(4)
C38 C39 C40 C43 -175.9(3)
C39 C40 C41 C42 -3.6(4)
C43 C40 C41 C42 176.2(3)
C38 C37 C42 C41 3.4(4)
C6 C37 C42 C41 -170.9(3)
C40 C41 C42 C37 -0.1(5)
C39 C40 C43 C45 -113.5(3)
C41 C40 C43 C45 66.7(4)
C39 C40 C43 C44 5.9(4)
C41 C40 C43 C44 -173.9(3)
C39 C40 C43 C46 126.3(3)
C41 C40 C43 C46 -53.5(4)
C6 C7 C47 C52 -115.4(3)
C8 C7 C47 C52 68.1(3)
C6 C7 C47 C48 60.6(3)
C8 C7 C47 C48 -115.8(3)
C52 C47 C48 C49 1.3(4)
C7 C47 C48 C49 -175.0(3)
C47 C48 C49 C50 1.5(5)
C48 C49 C50 C51 -3.2(4)
C48 C49 C50 C53 173.9(3)
C49 C50 C51 C52 2.4(4)
C53 C50 C51 C52 -174.8(2)
C48 C47 C52 C51 -2.1(4)
C7 C47 C52 C51 174.0(2)
C50 C51 C52 C47 0.3(4)
C49 C50 C53 C54 14.5(4)
C51 C50 C53 C54 -168.5(3)
C49 C50 C53 C55 136.6(3)
C51 C50 C53 C55 -46.4(4)
C49 C50 C53 C56 -103.9(3)
C51 C50 C53 C56 73.2(4)
C11 C10 C57 C58 89.6(3)
C9 C10 C57 C58 -90.2(3)
C11 C10 C57 C62 -88.8(3)
C9 C10 C57 C62 91.3(3)
C62 C57 C58 C59 -0.6(3)
C10 C57 C58 C59 -179.1(2)
C57 C58 C59 C60 0.0(3)
C58 C59 C60 C61 0.5(3)
C58 C59 C60 C63 -176.9(2)
C59 C60 C61 C62 -0.5(3)
C63 C60 C61 C62 177.0(2)
C60 C61 C62 C57 -0.1(4)
C58 C57 C62 C61 0.6(3)
C10 C57 C62 C61 179.1(2)
C59 C60 C63 C65 -12.2(3)
C61 C60 C63 C65 170.4(2)
C59 C60 C63 C66 -133.7(2)
C61 C60 C63 C66 48.9(3)
C59 C60 C63 C64 108.0(3)
C61 C60 C63 C64 -69.4(3)
C10 C11 C67 C68 62.6(3)
C12 C11 C67 C68 -117.1(2)
C10 C11 C67 C72 -122.7(3)
C12 C11 C67 C72 57.6(3)
C72 C67 C68 C69 -0.9(3)
C11 C67 C68 C69 173.8(2)
C67 C68 C69 C70 2.6(4)
C68 C69 C70 C71 -2.4(4)
C68 C69 C70 C73 179.6(2)
C69 C70 C71 C72 0.7(4)
C73 C70 C71 C72 178.8(2)
C70 C71 C72 C67 0.8(4)
C68 C67 C72 C71 -0.7(4)
C11 C67 C72 C71 -175.6(2)
C69 C70 C73 C76 108.1(3)
C71 C70 C73 C76 -69.9(3)
C69 C70 C73 C75 -12.7(3)
C71 C70 C73 C75 169.3(2)
C69 C70 C73 C74 -132.3(3)
C71 C70 C73 C74 49.7(3)
C15 C14 C77 C78 173.5(2)
C13 C14 C77 C78 -13.2(4)
C15 C14 C77 C82 -12.0(4)
C13 C14 C77 C82 161.3(2)
C82 C77 C78 C79 0.5(4)
C14 C77 C78 C79 175.3(2)
C77 C78 C79 C80 -0.7(4)
C78 C79 C80 C81 0.6(4)
C78 C79 C80 C83 -178.1(3)
C79 C80 C81 C82 -0.3(4)
C83 C80 C81 C82 178.4(2)
C80 C81 C82 C77 0.2(4)
C78 C77 C82 C81 -0.3(4)
C14 C77 C82 C81 -175.1(2)
C79 C80 C83 C84 -1.5(4)
C81 C80 C83 C84 179.8(3)
C79 C80 C83 C85 121.6(3)
C81 C80 C83 C85 -57.1(3)
C79 C80 C83 C86 -120.3(3)
C81 C80 C83 C86 61.0(3)
C14 C15 C87 C88 -57.0(4)
C16 C15 C87 C88 117.2(3)
C14 C15 C87 C92 129.8(3)
C16 C15 C87 C92 -56.0(3)
C92 C87 C88 C89 0.3(3)
C15 C87 C88 C89 -173.2(2)
C87 C88 C89 C90 -0.6(4)
C88 C89 C90 C91 0.5(4)
C88 C89 C90 C93 178.5(2)
C89 C90 C91 C92 0.1(4)
C93 C90 C91 C92 -177.8(2)
C90 C91 C92 C87 -0.4(4)
C88 C87 C92 C91 0.3(3)
C15 C87 C92 C91 173.7(2)
C91 C90 C93 C96 108.9(3)
C89 C90 C93 C96 -68.9(3)
C91 C90 C93 C95 -12.3(3)
C89 C90 C93 C95 169.8(2)
C91 C90 C93 C94 -132.8(3)
C89 C90 C93 C94 49.4(3)
N7 C1 N1 C4 176.7(3)
C2 C1 N1 C4 -0.1(3)
N7 C1 N1 Cr1 -0.8(4)
C2 C1 N1 Cr1 -177.6(2)
N7 C1 N1 Cr1' 34.3(5)
C2 C1 N1 Cr1' -142.5(4)
C3 C4 N1 C1 0.4(3)
C5 C4 N1 C1 -178.6(2)
C3 C4 N1 Cr1 178.18(18)
C5 C4 N1 Cr1 -0.8(3)
C3 C4 N1 Cr1' 147.2(4)
C5 C4 N1 Cr1' -31.8(4)
N6 Cr1 N1 C1 -0.8(3)
N2 Cr1 N1 C1 178.3(3)
N8 Cr1 N1 C1 88.6(3)
N9 Cr1 N1 C1 -87.9(3)
N6 Cr1 N1 C4 -178.2(2)
N2 Cr1 N1 C4 1.0(2)
N8 Cr1 N1 C4 -88.8(2)
N9 Cr1 N1 C4 94.8(2)
N6 Cr1 N1 Cr1' -92.1(3)
N2 Cr1 N1 Cr1' 87.0(3)
N8 Cr1 N1 Cr1' -2.8(3)
N9 Cr1 N1 Cr1' -179.2(3)
N3 C8 N2 C5 179.0(2)
C7 C8 N2 C5 1.9(3)
N3 C8 N2 Cr1 -9.2(4)
C7 C8 N2 Cr1 173.62(18)
N3 C8 N2 Cr1' -42.8(5)
C7 C8 N2 Cr1' 140.0(3)
C6 C5 N2 C8 -2.5(3)
C4 C5 N2 C8 173.4(2)
C6 C5 N2 Cr1 -175.24(17)
C4 C5 N2 Cr1 0.7(3)
C6 C5 N2 Cr1' -143.1(3)
C4 C5 N2 Cr1' 32.8(4)
N1 Cr1 N2 C8 -172.2(3)
N4 Cr1 N2 C8 7.0(2)
N8 Cr1 N2 C8 -82.0(2)
N9 Cr1 N2 C8 97.1(2)
N1 Cr1 N2 C5 -0.9(2)
N4 Cr1 N2 C5 178.4(2)
N8 Cr1 N2 C5 89.4(2)
N9 Cr1 N2 C5 -91.5(2)
N1 Cr1 N2 Cr1' -90.9(3)
N4 Cr1 N2 Cr1' 88.4(3)
N8 Cr1 N2 Cr1' -0.6(3)
N9 Cr1 N2 Cr1' 178.5(3)
N4 C9 N3 C8 3.0(4)
C10 C9 N3 C8 -177.5(2)
N2 C8 N3 C9 3.3(4)
C7 C8 N3 C9 179.7(2)
N5 C12 N4 C9 -179.4(2)
C11 C12 N4 C9 0.7(3)
N5 C12 N4 Cr1 2.3(3)
C11 C12 N4 Cr1 -177.65(15)
N5 C12 N4 Cr1' -31.5(5)
C11 C12 N4 Cr1' 148.5(4)
N3 C9 N4 C12 178.5(2)
C10 C9 N4 C12 -1.1(3)
N3 C9 N4 Cr1 -3.3(4)
C10 C9 N4 Cr1 177.09(16)
N3 C9 N4 Cr1' 30.4(5)
C10 C9 N4 Cr1' -149.2(3)
N6 Cr1 N4 C12 -4.0(2)
N2 Cr1 N4 C12 176.9(2)
N8 Cr1 N4 C12 -93.3(2)
N9 Cr1 N4 C12 82.96(19)
N6 Cr1 N4 C9 177.9(2)
N2 Cr1 N4 C9 -1.1(2)
N8 Cr1 N4 C9 88.7(2)
N9 Cr1 N4 C9 -95.1(2)
N6 Cr1 N4 Cr1' 92.0(3)
N2 Cr1 N4 Cr1' -87.1(3)
N8 Cr1 N4 Cr1' 2.7(3)
N9 Cr1 N4 Cr1' 179.0(3)
N6 C13 N5 C12 -1.8(4)
C14 C13 N5 C12 177.6(2)
N4 C12 N5 C13 1.3(4)
C11 C12 N5 C13 -178.7(2)
N5 C13 N6 C16 179.6(2)
C14 C13 N6 C16 0.2(3)
N5 C13 N6 Cr1 -1.5(3)
C14 C13 N6 Cr1 178.99(16)
N5 C13 N6 Cr1' 31.6(4)
C14 C13 N6 Cr1' -147.9(4)
N7 C16 N6 C13 177.8(2)
C15 C16 N6 C13 -2.3(3)
N7 C16 N6 Cr1 -1.0(4)
C15 C16 N6 Cr1 178.87(16)
N7 C16 N6 Cr1' -33.7(5)
C15 C16 N6 Cr1' 146.2(3)
N1 Cr1 N6 C13 -177.1(2)
N4 Cr1 N6 C13 3.8(2)
N8 Cr1 N6 C13 92.7(2)
N9 Cr1 N6 C13 -86.0(2)
N1 Cr1 N6 C16 1.6(2)
N4 Cr1 N6 C16 -177.6(2)
N8 Cr1 N6 C16 -88.6(2)
N9 Cr1 N6 C16 92.7(2)
N1 Cr1 N6 Cr1' 90.5(3)
N4 Cr1 N6 Cr1' -88.6(3)
N8 Cr1 N6 Cr1' 0.3(3)
N9 Cr1 N6 Cr1' -178.4(3)
N6 C16 N7 C1 -1.0(4)
C15 C16 N7 C1 179.1(2)
N1 C1 N7 C16 1.9(4)
C2 C1 N7 C16 177.9(3)
